data_2216021
loop_
_publ_author_name
'Zhang, Li-Fang'

_publ_section_title
;Diaqua[<i>N</i>,<i>N</i>'-(<i>o</i>-phenylene)bis(pyridine-2-carboxamidato)-<i>{\k</i>}^4^<i>N</i>]manganese(III)
 perchlorate
;
_journal_coeditor_code IS2217
_journal_issue 11
_journal_name_full 'Acta Crystallographica Section E'
_journal_page_first m2760
_journal_page_last m2760
_journal_paper_doi 10.1107/S1600536807050453
_journal_volume 63
_journal_year 2007
_chemical_formula_iupac '[Mn (C18 H12 N4 O2)(H2 O)2], Cl O4'
_chemical_formula_moiety 'C18 H16 Mn N4 O4 + , Cl O4 -'
_chemical_formula_sum 'C18 H16 Cl Mn N4 O8'
_chemical_formula_weight 506.74
_chemical_name_systematic
;
Diaqua[N,N'-(o-phenylene)bis(pyridine-2-carboxamidato)-
<i>\k</i>^4^<i>N</i>]manganese(III) perchlorate
;
_space_group_IT_number 60
_symmetry_cell_setting orthorhombic
_symmetry_space_group_name_Hall '-P 2n 2ab'
_symmetry_space_group_name_H-M 'P b c n'
_atom_sites_solution_hydrogens geom
_atom_sites_solution_primary direct
_atom_sites_solution_secondary difmap
_audit_creation_method SHELXL-97
_cell_angle_alpha 90.00
_cell_angle_beta 90.00
_cell_angle_gamma 90.00
_cell_formula_units_Z 4
_cell_length_a 9.941(2)
_cell_length_b 15.416(3)
_cell_length_c 13.357(3)
_cell_measurement_reflns_used 1987
_cell_measurement_temperature 293(2)
_cell_measurement_theta_max 25.99
_cell_measurement_theta_min 3.05
_cell_volume 2047.0(7)
_computing_cell_refinement 'SAINT-Plus (Bruker, 2001)'
_computing_data_collection 'APEX2 (Bruker, 2004)'
_computing_data_reduction 'SAINT-Plus (Bruker, 2001)'
_computing_molecular_graphics 'XP (Sheldrick, 1998)'
_computing_publication_material 'XP (Sheldrick, 1998)'
_computing_structure_refinement 'SHELXL97 (Sheldrick, 1997)'
_computing_structure_solution 'SHELXS97 (Sheldrick, 1997)'
_diffrn_ambient_temperature 293(2)
_diffrn_measured_fraction_theta_full 0.988
_diffrn_measured_fraction_theta_max 0.988
_diffrn_measurement_device_type 'Bruker APEXII CCD area-detector'
_diffrn_measurement_method '\f and \w scans'
_diffrn_radiation_monochromator graphite
_diffrn_radiation_source 'fine-focus sealed tube'
_diffrn_radiation_type MoK\a
_diffrn_radiation_wavelength 0.71073
_diffrn_reflns_av_R_equivalents 0.0866
_diffrn_reflns_av_sigmaI/netI 0.0582
_diffrn_reflns_limit_h_max 12
_diffrn_reflns_limit_h_min -12
_diffrn_reflns_limit_k_max 18
_diffrn_reflns_limit_k_min -18
_diffrn_reflns_limit_l_max 15
_diffrn_reflns_limit_l_min -15
_diffrn_reflns_number 13809
_diffrn_reflns_theta_full 25.99
_diffrn_reflns_theta_max 25.99
_diffrn_reflns_theta_min 3.05
_diffrn_standards_decay_% 0
_diffrn_standards_interval_count 0
_diffrn_standards_interval_time 0
_diffrn_standards_number 0
_exptl_absorpt_coefficient_mu 0.831
_exptl_absorpt_correction_T_max 0.954
_exptl_absorpt_correction_T_min 0.926
_exptl_absorpt_correction_type multi-scan
_exptl_absorpt_process_details '(SADABS; Sheldrick, 2003)'
_exptl_crystal_colour brown
_exptl_crystal_density_diffrn 1.644
_exptl_crystal_density_method 'not measured'
_exptl_crystal_description block
_exptl_crystal_F_000 1032
_exptl_crystal_size_max 0.12
_exptl_crystal_size_mid 0.08
_exptl_crystal_size_min 0.06
_refine_diff_density_max 0.410
_refine_diff_density_min -0.412
_refine_ls_extinction_method none
_refine_ls_goodness_of_fit_ref 1.017
_refine_ls_hydrogen_treatment noref
_refine_ls_matrix_type full
_refine_ls_number_parameters 146
_refine_ls_number_reflns 1987
_refine_ls_number_restraints 0
_refine_ls_restrained_S_all 1.017
_refine_ls_R_factor_all 0.0463
_refine_ls_R_factor_gt 0.0344
_refine_ls_shift/su_max 0.000
_refine_ls_shift/su_mean 0.000
_refine_ls_structure_factor_coef Fsqd
_refine_ls_weighting_details 'calc w=1/[\s^2^(Fo^2^)+(0.028P)^2^+0.6P] where P=(Fo^2^+2Fc^2^)/3'
_refine_ls_weighting_scheme calc
_refine_ls_wR_factor_gt 0.0782
_refine_ls_wR_factor_ref 0.0812
_reflns_number_gt 1456
_reflns_number_total 1987
_reflns_threshold_expression >2sigma(I)
_cod_data_source_file is2217.cif
_cod_data_source_block I
_cod_database_code 2216021
_cod_database_fobs_code 2216021

loop_
_symmetry_equiv_pos_as_xyz
'x, y, z'
'-x+1/2, -y+1/2, z+1/2'
'-x, y, -z+1/2'
'x+1/2, -y+1/2, -z'
'-x, -y, -z'
'x-1/2, y-1/2, -z-1/2'
'x, -y, z-1/2'
'-x-1/2, y-1/2, z'

loop_
_atom_site_type_symbol
_atom_site_label
_atom_site_fract_x
_atom_site_fract_y
_atom_site_fract_z
_atom_site_U_iso_or_equiv
_atom_site_adp_type
_atom_site_calc_flag
_atom_site_refinement_flags
_atom_site_occupancy
Mn Mn1 0.0000 0.43209(3) 0.7500 0.01226(15) Uani d S 1
C C1 -0.1402(2) 0.41304(16) 0.93572(16) 0.0158(5) Uani d . 1
C C2 -0.2037(2) 0.37831(18) 1.01907(17) 0.0229(6) Uani d . 1
H H2 -0.2490 0.4140 1.0639 0.027 Uiso calc R 1
C C3 -0.1983(2) 0.29012(17) 1.03424(18) 0.0264(6) Uani d . 1
H H3 -0.2391 0.2657 1.0902 0.032 Uiso calc R 1
C C4 -0.1322(2) 0.23801(17) 0.96636(17) 0.0246(6) Uani d . 1
H H4 -0.1269 0.1784 0.9762 0.030 Uiso calc R 1
C C5 -0.0740(2) 0.27627(15) 0.88316(17) 0.0200(5) Uani d . 1
H H5 -0.0303 0.2412 0.8367 0.024 Uiso calc R 1
C C6 -0.1314(2) 0.50845(16) 0.91745(16) 0.0162(5) Uani d . 1
C C7 -0.0379(2) 0.61090(15) 0.79440(16) 0.0149(5) Uani d . 1
C C8 -0.0769(2) 0.68901(16) 0.83709(17) 0.0216(6) Uani d . 1
H H8 -0.1288 0.6895 0.8950 0.026 Uiso calc R 1
C C9 -0.0381(3) 0.76609(16) 0.79295(18) 0.0263(6) Uani d . 1
H H9 -0.0639 0.8185 0.8216 0.032 Uiso calc R 1
N N1 -0.06538(18) 0.52651(12) 0.83139(12) 0.0139(4) Uani d . 1
N N2 -0.07841(18) 0.36203(12) 0.86726(13) 0.0152(4) Uani d . 1
O O1 -0.10420(19) -0.01530(13) 0.79040(13) 0.0386(5) Uani d . 1
O O2 0.0547(2) 0.09200(15) 0.82695(18) 0.0689(8) Uani d . 1
O O3 -0.17778(17) 0.56134(11) 0.97762(11) 0.0234(4) Uani d . 1
O O1W 0.19449(15) 0.40514(10) 0.82552(10) 0.0183(4) Uani d D 1
H H1W 0.1914 0.4163 0.8878 0.027 Uiso d RD 1
H H2W 0.2651 0.4282 0.8015 0.027 Uiso d RD 1
Cl Cl1 0.0000 0.03896(6) 0.7500 0.0297(2) Uani d S 1

loop_
_atom_site_aniso_label
_atom_site_aniso_U_11
_atom_site_aniso_U_22
_atom_site_aniso_U_33
_atom_site_aniso_U_12
_atom_site_aniso_U_13
_atom_site_aniso_U_23
Mn1 0.0141(3) 0.0120(3) 0.0107(3) 0.000 0.0028(2) 0.000
C1 0.0112(11) 0.0252(14) 0.0111(12) -0.0006(10) -0.0016(9) 0.0027(10)
C2 0.0170(13) 0.0376(16) 0.0141(12) -0.0032(11) 0.0036(10) 0.0033(11)
C3 0.0206(13) 0.0396(17) 0.0191(13) -0.0117(12) 0.0007(11) 0.0096(12)
C4 0.0260(14) 0.0240(14) 0.0238(14) -0.0102(11) -0.0067(11) 0.0091(12)
C5 0.0209(13) 0.0202(14) 0.0188(13) -0.0051(11) -0.0041(10) 0.0009(10)
C6 0.0116(11) 0.0244(14) 0.0127(12) 0.0009(10) -0.0023(9) -0.0012(10)
C7 0.0148(11) 0.0149(12) 0.0151(12) 0.0017(10) -0.0035(9) 0.0000(10)
C8 0.0219(13) 0.0209(14) 0.0219(13) 0.0049(11) -0.0020(11) -0.0043(11)
C9 0.0334(15) 0.0137(12) 0.0320(15) 0.0048(11) -0.0097(11) -0.0050(11)
N1 0.0156(10) 0.0162(11) 0.0098(10) -0.0002(8) 0.0025(8) -0.0006(8)
N2 0.0147(10) 0.0164(11) 0.0144(10) -0.0017(8) -0.0008(8) 0.0012(8)
O1 0.0275(11) 0.0486(14) 0.0398(11) -0.0079(10) 0.0009(9) -0.0066(10)
O2 0.0526(15) 0.0466(15) 0.108(2) 0.0080(12) -0.0470(14) -0.0416(14)
O3 0.0284(10) 0.0280(10) 0.0139(8) 0.0101(8) 0.0034(8) -0.0041(8)
O1W 0.0178(9) 0.0267(10) 0.0103(8) 0.0004(7) 0.0011(6) -0.0010(7)
Cl1 0.0223(5) 0.0172(4) 0.0495(6) 0.000 -0.0171(4) 0.000

loop_
_atom_type_symbol
_atom_type_description
_atom_type_scat_dispersion_real
_atom_type_scat_dispersion_imag
_atom_type_scat_source
C C 0.0033 0.0016 'International Tables Vol C Tables 4.2.6.8 and 6.1.1.4'
H H 0.0000 0.0000 'International Tables Vol C Tables 4.2.6.8 and 6.1.1.4'
N N 0.0061 0.0033 'International Tables Vol C Tables 4.2.6.8 and 6.1.1.4'
O O 0.0106 0.0060 'International Tables Vol C Tables 4.2.6.8 and 6.1.1.4'
Cl Cl 0.1484 0.1585 'International Tables Vol C Tables 4.2.6.8 and 6.1.1.4'
Mn Mn 0.3368 0.7283 'International Tables Vol C Tables 4.2.6.8 and 6.1.1.4'

loop_
_geom_angle_atom_site_label_1
_geom_angle_atom_site_label_2
_geom_angle_atom_site_label_3
_geom_angle_site_symmetry_1
_geom_angle_site_symmetry_3
_geom_angle
N1 Mn1 N1 3_556 . 82.06(11)
N1 Mn1 N2 3_556 3_556 80.76(8)
N1 Mn1 N2 . 3_556 162.40(8)
N1 Mn1 N2 3_556 . 162.40(8)
N1 Mn1 N2 . . 80.76(8)
N2 Mn1 N2 3_556 . 116.62(11)
N1 Mn1 O1W 3_556 3_556 100.29(7)
N1 Mn1 O1W . 3_556 95.96(7)
N2 Mn1 O1W 3_556 3_556 83.44(6)
N2 Mn1 O1W . 3_556 85.27(6)
N1 Mn1 O1W 3_556 . 95.96(7)
N1 Mn1 O1W . . 100.29(7)
N2 Mn1 O1W 3_556 . 85.27(6)
N2 Mn1 O1W . . 83.44(6)
O1W Mn1 O1W 3_556 . 158.42(8)
N2 C1 C2 . . 121.6(2)
N2 C1 C6 . . 115.82(19)
C2 C1 C6 . . 122.5(2)
C3 C2 C1 . . 118.8(2)
C3 C2 H2 . . 120.6
C1 C2 H2 . . 120.6
C2 C3 C4 . . 119.9(2)
C2 C3 H3 . . 120.1
C4 C3 H3 . . 120.1
C3 C4 C5 . . 118.6(2)
C3 C4 H4 . . 120.7
C5 C4 H4 . . 120.7
N2 C5 C4 . . 122.3(2)
N2 C5 H5 . . 118.9
C4 C5 H5 . . 118.9
O3 C6 N1 . . 126.8(2)
O3 C6 C1 . . 121.5(2)
N1 C6 C1 . . 111.70(19)
C8 C7 C7 . 3_556 119.78(14)
C8 C7 N1 . . 126.8(2)
C7 C7 N1 3_556 . 113.41(12)
C9 C8 C7 . . 119.5(2)
C9 C8 H8 . . 120.2
C7 C8 H8 . . 120.2
C9 C9 C8 3_556 . 120.66(15)
C9 C9 H9 3_556 . 119.7
C8 C9 H9 . . 119.7
C6 N1 C7 . . 125.33(19)
C6 N1 Mn1 . . 119.14(16)
C7 N1 Mn1 . . 115.53(14)
C5 N2 C1 . . 118.8(2)
C5 N2 Mn1 . . 128.81(16)
C1 N2 Mn1 . . 112.42(15)
Mn1 O1W H1W . . 112.0
Mn1 O1W H2W . . 117.9
H1W O1W H2W . . 108.4
O2 Cl1 O2 . 3_556 109.8(2)
O2 Cl1 O1 . . 109.83(13)
O2 Cl1 O1 3_556 . 109.31(12)
O2 Cl1 O1 . 3_556 109.31(12)
O2 Cl1 O1 3_556 3_556 109.83(13)
O1 Cl1 O1 . 3_556 108.78(17)

loop_
_geom_bond_atom_site_label_1
_geom_bond_atom_site_label_2
_geom_bond_site_symmetry_2
_geom_bond_distance
Mn1 N1 3_556 1.9295(18)
Mn1 N1 . 1.9295(18)
Mn1 N2 3_556 2.0561(18)
Mn1 N2 . 2.0561(18)
Mn1 O1W 3_556 2.2200(15)
Mn1 O1W . 2.2200(15)
C1 N2 . 1.353(3)
C1 C2 . 1.387(3)
C1 C6 . 1.493(3)
C2 C3 . 1.376(4)
C2 H2 . 0.9300
C3 C4 . 1.378(3)
C3 H3 . 0.9300
C4 C5 . 1.385(3)
C4 H4 . 0.9300
C5 N2 . 1.340(3)
C5 H5 . 0.9300
C6 O3 . 1.234(3)
C6 N1 . 1.353(3)
C7 C8 . 1.387(3)
C7 C7 3_556 1.406(4)
C7 N1 . 1.418(3)
C8 C9 . 1.381(3)
C8 H8 . 0.9300
C9 C9 3_556 1.375(5)
C9 H9 . 0.9300
O1 Cl1 . 1.4366(19)
O2 Cl1 . 1.422(2)
O1W H1W . 0.8500
O1W H2W . 0.8500
Cl1 O2 3_556 1.422(2)
Cl1 O1 3_556 1.4366(19)

loop_
_geom_hbond_atom_site_label_D
_geom_hbond_atom_site_label_H
_geom_hbond_atom_site_label_A
_geom_hbond_site_symmetry_A
_geom_hbond_distance_DH
_geom_hbond_distance_HA
_geom_hbond_distance_DA
_geom_hbond_angle_DHA
O1W H1W O3 5_567 0.85 1.84 2.685(2) 178
O1W H2W O1 6_667 0.85 1.99 2.812(2) 163
C2 H2 O2 4_457 0.93 2.44 3.195(2) 139
C5 H5 O2 1_555 0.93 2.45 3.205(2) 138
